data_7700383
loop_
_publ_author_name
'Xiang, Jing'
'Su, Qian-Qian'
'Luo, Li-Juan'
'Lau, Tai-Chu'

_publ_section_title
;
 Synthesis and reactivity of an osmium(iii) aminoguanidine complex.
;
_journal_issue 30
_journal_name_full 'Dalton transactions (Cambridge, England : 2003)'
_journal_page_first 11404
_journal_page_last 11410
_journal_paper_doi 10.1039/c9dt01711a
_journal_volume 48
_journal_year 2019
_chemical_formula_sum 'C42 H38 N8 O3 Os P'
_chemical_formula_weight 923.97
_space_group_crystal_system orthorhombic
_space_group_IT_number 19
_space_group_name_Hall 'P 2ac 2ab'
_space_group_name_H-M_alt 'P 21 21 21'
_symmetry_space_group_name_Hall 'P 2ac 2ab'
_symmetry_space_group_name_H-M 'P 21 21 21'
_atom_sites_solution_hydrogens geom
_audit_creation_method SHELXL-2018/3
_audit_update_record
;
2019-06-11 deposited with the CCDC.    2019-06-27 downloaded from the CCDC.
;
_cell_angle_alpha 90
_cell_angle_beta 90
_cell_angle_gamma 90
_cell_formula_units_Z 4
_cell_length_a 11.73820(10)
_cell_length_b 16.3662(2)
_cell_length_c 20.8351(2)
_cell_measurement_reflns_used 7164
_cell_measurement_temperature 153(2)
_cell_measurement_theta_max 67.24
_cell_measurement_theta_min 3.43
_cell_volume 4002.63(7)
_computing_cell_refinement 'Bruker FRAMBO'
_computing_data_collection 'Bruker FRAMBO'
_computing_data_reduction 'Bruker SAINT'
_computing_molecular_graphics 'Bruker SHELXTL'
_computing_publication_material 'Bruker SHELXTL'
_computing_structure_refinement 'SHELXL-2018/3 (Sheldrick, 2018)'
_computing_structure_solution 'Bruker SHELXTL'
_diffrn_ambient_temperature 153(2)
_diffrn_measured_fraction_theta_full 0.998
_diffrn_measured_fraction_theta_max 0.998
_diffrn_measurement_device_type 'multiwire proportional'
_diffrn_measurement_method 'phi and omega scans'
_diffrn_radiation_type CuK\a
_diffrn_radiation_wavelength 1.54178
_diffrn_reflns_av_R_equivalents 0.0233
_diffrn_reflns_av_unetI/netI 0.0257
_diffrn_reflns_Laue_measured_fraction_full 0.998
_diffrn_reflns_Laue_measured_fraction_max 0.998
_diffrn_reflns_limit_h_max 13
_diffrn_reflns_limit_h_min -12
_diffrn_reflns_limit_k_max 19
_diffrn_reflns_limit_k_min -19
_diffrn_reflns_limit_l_max 24
_diffrn_reflns_limit_l_min -24
_diffrn_reflns_number 14400
_diffrn_reflns_point_group_measured_fraction_full 0.998
_diffrn_reflns_point_group_measured_fraction_max 0.997
_diffrn_reflns_theta_full 67.238
_diffrn_reflns_theta_max 67.237
_diffrn_reflns_theta_min 3.434
_exptl_absorpt_coefficient_mu 6.793
_exptl_absorpt_correction_T_max 0.5220
_exptl_absorpt_correction_T_min 0.4961
_exptl_absorpt_correction_type multi-scan
_exptl_absorpt_process_details sadabs
_exptl_crystal_colour Red
_exptl_crystal_density_diffrn 1.533
_exptl_crystal_description BLOCK
_exptl_crystal_F_000 1844
_exptl_crystal_size_max 0.120
_exptl_crystal_size_mid 0.120
_exptl_crystal_size_min 0.110
_refine_diff_density_max 1.131
_refine_diff_density_min -0.692
_refine_diff_density_rms 0.069
_refine_ls_abs_structure_details
;
 Flack x determined using 2952 quotients [(I+)-(I-)]/[(I+)+(I-)]
 (Parsons, Flack and Wagner, Acta Cryst. B69 (2013) 249-259).
;
_refine_ls_abs_structure_Flack -0.038(6)
_refine_ls_extinction_method none
_refine_ls_goodness_of_fit_ref 1.043
_refine_ls_hydrogen_treatment constr
_refine_ls_matrix_type full
_refine_ls_number_parameters 498
_refine_ls_number_reflns 7164
_refine_ls_number_restraints 1
_refine_ls_restrained_S_all 1.132
_refine_ls_R_factor_all 0.0287
_refine_ls_R_factor_gt 0.0274
_refine_ls_shift/su_max 0.004
_refine_ls_shift/su_mean 0.000
_refine_ls_structure_factor_coef Fsqd
_refine_ls_weighting_details 'w=1/[\s^2^(Fo^2^)+(0.0464P)^2^+1.3355P] where P=(Fo^2^+2Fc^2^)/3'
_refine_ls_weighting_scheme calc
_refine_ls_wR_factor_gt 0.0702
_refine_ls_wR_factor_ref 0.0708
_reflns_Friedel_coverage 0.789
_reflns_Friedel_fraction_full 0.997
_reflns_Friedel_fraction_max 0.997
_reflns_number_gt 6911
_reflns_number_total 7164
_reflns_threshold_expression 'I > 2\s(I)'
_cod_data_source_file c9dt01711a2.cif
_cod_data_source_block AMG
_cod_depositor_comments 'Adding full bibliography for 7700382--7700383.cif.'
_cod_original_cell_volume 4002.62(7)
_cod_database_code 7700383
_shelx_shelxl_version_number 2018/3
_shelx_space_group_comment
;
The symmetry employed for this shelxl refinement is uniquely defined
by the following loop, which should always be used as a source of
symmetry information in preference to the above space-group names.
They are only intended as comments.
;
_shelx_estimated_absorpt_t_min 0.496
_shelx_estimated_absorpt_t_max 0.522

loop_
_space_group_symop_operation_xyz
'x, y, z'
'-x+1/2, -y, z+1/2'
'-x, y+1/2, -z+1/2'
'x+1/2, -y+1/2, -z'

loop_
_atom_site_label
_atom_site_type_symbol
_atom_site_fract_x
_atom_site_fract_y
_atom_site_fract_z
_atom_site_U_iso_or_equiv
_atom_site_adp_type
_atom_site_occupancy
_atom_site_site_symmetry_order
_atom_site_calc_flag
_atom_site_refinement_flags_posn
_atom_site_refinement_flags_adp
Os1 Os 0.26427(2) 0.57029(2) 0.56017(2) 0.03753(8) Uani 1 1 d . .
P1 P 0.62077(14) 0.38625(10) 0.33049(8) 0.0434(3) Uani 1 1 d . .
N1 N 0.2522(5) 0.6713(3) 0.5057(2) 0.0474(12) Uani 1 1 d D .
H1 H 0.297501 0.668900 0.473324 0.057 Uiso 1 1 calc R U
N8 N 0.2400(5) 0.4874(3) 0.4824(2) 0.0449(12) Uani 1 1 d . .
N6 N 0.2952(8) 0.6739(4) 0.6870(3) 0.079(2) Uani 1 1 d . .
N5 N 0.5252(5) 0.5835(4) 0.5183(3) 0.0553(15) Uani 1 1 d . .
N7 N -0.0028(5) 0.5694(5) 0.5927(3) 0.0599(15) Uani 1 1 d . .
N2 N 0.1045(7) 0.7499(5) 0.5436(4) 0.087(3) Uani 1 1 d . .
H2A H 0.083415 0.710870 0.568537 0.104 Uiso 1 1 calc R U
H2B H 0.067423 0.795211 0.543220 0.104 Uiso 1 1 calc R U
N3 N 0.2209(6) 0.8042(4) 0.4673(4) 0.0676(18) Uani 1 1 d . .
H7 H 0.180776 0.847999 0.469818 0.081 Uiso 1 1 calc R U
N4 N 0.3144(6) 0.8014(5) 0.4223(4) 0.082(2) Uani 1 1 d D .
H8A H 0.355452 0.758040 0.419227 0.099 Uiso 1 1 calc R U
H8B H 0.329041 0.843101 0.398599 0.099 Uiso 1 1 calc R U
O1 O 0.2924(4) 0.4687(3) 0.6142(2) 0.0497(11) Uani 1 1 d . .
O2 O 0.2596(6) 0.3721(3) 0.4271(2) 0.0689(15) Uani 1 1 d . .
C17 C 0.3487(6) 0.4039(4) 0.5951(4) 0.0506(17) Uani 1 1 d . .
C16 C 0.4124(8) 0.3598(5) 0.6416(5) 0.073(2) Uani 1 1 d . .
H2 H 0.418980 0.379748 0.683240 0.088 Uiso 1 1 calc R U
C15 C 0.4642(9) 0.2877(7) 0.6249(6) 0.090(3) Uani 1 1 d . .
H3A H 0.506877 0.259972 0.655574 0.108 Uiso 1 1 calc R U
C14 C 0.4550(9) 0.2552(6) 0.5645(7) 0.094(4) Uani 1 1 d . .
H4 H 0.490107 0.205822 0.554752 0.113 Uiso 1 1 calc R U
C13 C 0.3950(8) 0.2953(5) 0.5194(5) 0.074(3) Uani 1 1 d . .
H5 H 0.387578 0.272261 0.478795 0.089 Uiso 1 1 calc R U
C12 C 0.3423(6) 0.3723(4) 0.5320(4) 0.0529(17) Uani 1 1 d . .
C11 C 0.2811(6) 0.4134(4) 0.4822(3) 0.0514(16) Uani 1 1 d . .
C5 C 0.1810(6) 0.4969(5) 0.4241(3) 0.0538(18) Uani 1 1 d . .
C6 C 0.1183(6) 0.5617(7) 0.3984(4) 0.069(2) Uani 1 1 d . .
H9 H 0.106306 0.610342 0.420533 0.083 Uiso 1 1 calc R U
C7 C 0.0750(9) 0.5475(8) 0.3366(5) 0.088(4) Uani 1 1 d . .
H10 H 0.032744 0.588319 0.316671 0.105 Uiso 1 1 calc R U
C8 C 0.0933(10) 0.4746(10) 0.3043(5) 0.101(4) Uani 1 1 d . .
H11 H 0.061493 0.468655 0.263719 0.122 Uiso 1 1 calc R U
C9 C 0.1540(10) 0.4122(8) 0.3281(5) 0.091(3) Uani 1 1 d . .
H12 H 0.166807 0.364212 0.305269 0.109 Uiso 1 1 calc R U
C10 C 0.1969(7) 0.4249(6) 0.3904(4) 0.066(2) Uani 1 1 d . .
C3 C 0.2863(7) 0.6379(4) 0.6399(3) 0.0527(16) Uani 1 1 d . .
C2 C 0.4339(5) 0.5743(4) 0.5355(3) 0.0408(13) Uani 1 1 d . .
C4 C 0.0918(5) 0.5685(5) 0.5807(3) 0.0428(13) Uani 1 1 d . .
C1 C 0.1942(6) 0.7403(4) 0.5058(4) 0.0514(16) Uani 1 1 d . .
C18 C 0.7238(6) 0.3804(5) 0.2661(3) 0.0547(16) Uani 1 1 d . .
C19 C 0.7854(8) 0.3091(6) 0.2577(4) 0.074(2) Uani 1 1 d . .
H19 H 0.766831 0.262503 0.281016 0.088 Uiso 1 1 calc R U
C20 C 0.8748(9) 0.3074(9) 0.2142(5) 0.097(4) Uani 1 1 d . .
H20 H 0.917782 0.260103 0.209191 0.117 Uiso 1 1 calc R U
C21 C 0.8998(9) 0.3748(10) 0.1789(5) 0.098(4) Uani 1 1 d . .
H21 H 0.959887 0.373380 0.149810 0.118 Uiso 1 1 calc R U
C22 C 0.8383(9) 0.4434(9) 0.1857(5) 0.100(4) Uani 1 1 d . .
H22 H 0.855550 0.488565 0.160417 0.120 Uiso 1 1 calc R U
C23 C 0.7485(8) 0.4487(7) 0.2302(4) 0.084(3) Uani 1 1 d . .
H23 H 0.707131 0.496723 0.235195 0.101 Uiso 1 1 calc R U
C24 C 0.5204(5) 0.4652(4) 0.3140(3) 0.0469(14) Uani 1 1 d . .
C25 C 0.4613(7) 0.4653(5) 0.2551(4) 0.0578(18) Uani 1 1 d . .
H25 H 0.477036 0.425891 0.224216 0.069 Uiso 1 1 calc R U
C26 C 0.3806(7) 0.5238(6) 0.2439(4) 0.064(2) Uani 1 1 d . .
H26 H 0.339890 0.522626 0.205598 0.076 Uiso 1 1 calc R U
C27 C 0.3585(7) 0.5835(6) 0.2874(4) 0.067(2) Uani 1 1 d . .
H27 H 0.304248 0.623425 0.278554 0.080 Uiso 1 1 calc R U
C28 C 0.4176(8) 0.5847(6) 0.3454(4) 0.069(2) Uani 1 1 d . .
H28 H 0.402798 0.625639 0.375206 0.083 Uiso 1 1 calc R U
C29 C 0.4973(7) 0.5260(5) 0.3589(4) 0.0584(18) Uani 1 1 d . .
H29 H 0.535820 0.526745 0.397862 0.070 Uiso 1 1 calc R U
C30 C 0.6949(6) 0.4089(4) 0.4037(3) 0.0470(16) Uani 1 1 d . .
C31 C 0.6391(7) 0.3953(5) 0.4618(4) 0.0597(19) Uani 1 1 d . .
H31 H 0.567632 0.370768 0.462431 0.072 Uiso 1 1 calc R U
C32 C 0.6911(8) 0.4188(6) 0.5184(3) 0.067(2) Uani 1 1 d . .
H32 H 0.655364 0.408949 0.557440 0.080 Uiso 1 1 calc R U
C33 C 0.7959(9) 0.4568(6) 0.5169(4) 0.076(3) Uani 1 1 d . .
H33 H 0.828962 0.474838 0.554888 0.091 Uiso 1 1 calc R U
C34 C 0.8500(9) 0.4678(7) 0.4614(5) 0.089(3) Uani 1 1 d . .
H34 H 0.921325 0.492605 0.461276 0.106 Uiso 1 1 calc R U
C35 C 0.8018(7) 0.4430(6) 0.4035(4) 0.072(3) Uani 1 1 d . .
H35 H 0.841550 0.449332 0.365198 0.086 Uiso 1 1 calc R U
C36 C 0.5501(6) 0.2896(4) 0.3399(3) 0.0469(14) Uani 1 1 d . .
C37 C 0.6023(7) 0.2279(5) 0.3752(4) 0.0595(19) Uani 1 1 d . .
H37 H 0.672626 0.237257 0.394422 0.071 Uiso 1 1 calc R U
C38 C 0.5507(8) 0.1539(5) 0.3818(4) 0.068(2) Uani 1 1 d . .
H38 H 0.585472 0.113432 0.406171 0.082 Uiso 1 1 calc R U
C39 C 0.4480(9) 0.1383(6) 0.3528(5) 0.075(2) Uani 1 1 d . .
H39 H 0.414766 0.086888 0.356395 0.091 Uiso 1 1 calc R U
C40 C 0.3948(8) 0.1982(6) 0.3187(5) 0.083(3) Uani 1 1 d . .
H40 H 0.324446 0.187844 0.299925 0.100 Uiso 1 1 calc R U
C41 C 0.4447(8) 0.2744(5) 0.3118(5) 0.071(2) Uani 1 1 d . .
H41 H 0.407948 0.315081 0.288526 0.085 Uiso 1 1 calc R U
O3 O 0.8520(14) 0.6703(7) 0.2818(8) 0.174(5) Uani 1 1 d . .
H3 H 0.838499 0.719191 0.277645 0.260 Uiso 1 1 calc R U
C43 C 0.791(2) 0.6399(11) 0.3334(13) 0.254(17) Uani 1 1 d . .
H43A H 0.799136 0.581521 0.334802 0.381 Uiso 1 1 calc R U
H43B H 0.712445 0.653994 0.328875 0.381 Uiso 1 1 calc R U
H43C H 0.820630 0.663034 0.372418 0.381 Uiso 1 1 calc R U

loop_
_atom_site_aniso_label
_atom_site_aniso_U_11
_atom_site_aniso_U_22
_atom_site_aniso_U_33
_atom_site_aniso_U_23
_atom_site_aniso_U_13
_atom_site_aniso_U_12
Os1 0.03858(12) 0.03890(12) 0.03509(12) 0.00191(10) 0.00067(9) 0.00149(10)
P1 0.0429(8) 0.0515(9) 0.0359(8) 0.0041(7) 0.0007(6) -0.0003(7)
N1 0.050(3) 0.045(3) 0.047(3) 0.007(2) 0.008(3) 0.005(3)
N8 0.042(3) 0.050(3) 0.043(3) -0.006(2) 0.011(2) -0.011(3)
N6 0.122(7) 0.066(4) 0.050(4) -0.016(3) -0.012(4) 0.000(4)
N5 0.044(3) 0.057(4) 0.064(4) -0.002(3) 0.003(3) -0.010(3)
N7 0.044(3) 0.068(4) 0.068(4) 0.009(4) 0.005(3) 0.001(3)
N2 0.085(5) 0.064(4) 0.110(7) 0.029(4) 0.048(5) 0.027(4)
N3 0.060(4) 0.049(3) 0.094(5) 0.025(3) 0.017(3) 0.008(3)
N4 0.059(4) 0.071(5) 0.116(7) 0.031(4) 0.017(4) 0.014(3)
O1 0.058(3) 0.047(2) 0.045(2) 0.0075(19) 0.005(2) 0.005(2)
O2 0.083(4) 0.066(3) 0.058(3) -0.020(2) 0.020(3) -0.019(3)
C17 0.049(4) 0.040(3) 0.062(4) 0.015(3) 0.009(3) 0.004(3)
C16 0.076(5) 0.062(5) 0.081(6) 0.024(4) 0.006(5) 0.013(4)
C15 0.083(6) 0.076(6) 0.111(9) 0.040(6) 0.022(6) 0.030(5)
C14 0.094(7) 0.053(5) 0.135(10) 0.026(6) 0.047(8) 0.030(5)
C13 0.076(6) 0.047(4) 0.099(7) 0.003(4) 0.041(5) 0.010(4)
C12 0.045(4) 0.047(4) 0.067(4) 0.005(3) 0.025(3) 0.000(3)
C11 0.052(4) 0.046(4) 0.056(4) -0.014(3) 0.013(3) -0.008(3)
C5 0.044(3) 0.078(5) 0.039(3) -0.007(3) 0.001(3) -0.020(3)
C6 0.051(4) 0.108(7) 0.050(4) 0.002(5) -0.013(3) -0.012(5)
C7 0.070(5) 0.133(11) 0.060(6) 0.020(6) -0.013(4) -0.019(6)
C8 0.091(7) 0.165(12) 0.049(5) -0.007(7) -0.017(5) -0.055(8)
C9 0.108(8) 0.113(9) 0.052(5) -0.021(5) 0.007(5) -0.041(7)
C10 0.065(4) 0.081(5) 0.050(4) -0.010(4) 0.009(3) -0.021(5)
C3 0.065(5) 0.047(3) 0.046(3) 0.003(3) 0.000(3) 0.003(3)
C2 0.043(3) 0.036(3) 0.043(3) 0.000(3) -0.005(2) -0.003(3)
C4 0.046(3) 0.043(3) 0.040(3) 0.004(3) 0.002(2) 0.001(3)
C1 0.047(4) 0.044(3) 0.063(4) 0.013(3) -0.002(3) 0.013(3)
C18 0.044(3) 0.081(5) 0.039(3) 0.003(3) 0.002(3) -0.003(4)
C19 0.067(5) 0.090(6) 0.063(5) -0.007(4) 0.020(4) 0.010(5)
C20 0.076(6) 0.154(11) 0.063(6) -0.018(7) 0.027(5) 0.021(7)
C21 0.061(5) 0.188(13) 0.046(5) -0.002(7) 0.011(4) -0.009(7)
C22 0.083(6) 0.157(12) 0.061(5) 0.043(7) 0.010(5) -0.011(7)
C23 0.068(5) 0.112(7) 0.073(5) 0.037(5) 0.011(4) 0.000(5)
C24 0.043(3) 0.056(4) 0.041(3) 0.008(3) 0.001(3) -0.001(3)
C25 0.066(5) 0.066(4) 0.042(4) 0.005(3) -0.010(3) -0.002(4)
C26 0.059(4) 0.075(5) 0.057(5) 0.019(4) -0.010(4) -0.001(4)
C27 0.056(4) 0.074(6) 0.070(5) 0.015(4) -0.001(4) 0.011(4)
C28 0.073(5) 0.067(6) 0.067(5) -0.005(4) -0.002(4) 0.019(5)
C29 0.059(4) 0.067(5) 0.049(4) -0.006(3) -0.007(3) 0.006(4)
C30 0.044(3) 0.057(4) 0.040(3) 0.005(3) -0.006(3) -0.002(3)
C31 0.057(4) 0.075(5) 0.047(4) 0.004(3) 0.000(3) -0.007(4)
C32 0.083(5) 0.081(6) 0.038(3) 0.004(4) -0.005(3) -0.004(5)
C33 0.088(6) 0.083(6) 0.056(5) 0.003(4) -0.032(4) -0.007(5)
C34 0.070(6) 0.115(8) 0.081(7) 0.006(6) -0.021(5) -0.031(6)
C35 0.065(5) 0.099(7) 0.052(4) 0.010(4) -0.003(4) -0.022(5)
C36 0.045(3) 0.048(3) 0.047(3) -0.001(3) 0.004(3) 0.002(3)
C37 0.058(4) 0.055(4) 0.066(5) 0.002(4) 0.001(4) 0.009(3)
C38 0.079(6) 0.058(5) 0.067(5) 0.004(4) 0.008(4) 0.008(4)
C39 0.083(6) 0.059(5) 0.084(6) -0.001(4) 0.013(5) -0.016(4)
C40 0.067(5) 0.082(6) 0.101(7) -0.001(6) -0.010(5) -0.022(5)
C41 0.067(5) 0.064(5) 0.081(6) 0.011(4) -0.011(5) -0.009(4)
O3 0.194(12) 0.117(9) 0.210(13) -0.019(9) 0.019(11) 0.062(9)
C43 0.34(4) 0.109(12) 0.32(3) 0.078(17) 0.18(3) 0.046(18)

loop_
_atom_type_symbol
_atom_type_description
_atom_type_scat_dispersion_real
_atom_type_scat_dispersion_imag
_atom_type_scat_source
C C 0.0181 0.0091 'International Tables Vol C Tables 4.2.6.8 and 6.1.1.4'
H H 0.0000 0.0000 'International Tables Vol C Tables 4.2.6.8 and 6.1.1.4'
N N 0.0311 0.0180 'International Tables Vol C Tables 4.2.6.8 and 6.1.1.4'
O O 0.0492 0.0322 'International Tables Vol C Tables 4.2.6.8 and 6.1.1.4'
P P 0.2955 0.4335 'International Tables Vol C Tables 4.2.6.8 and 6.1.1.4'
Os Os -4.9801 6.2216 'International Tables Vol C Tables 4.2.6.8 and 6.1.1.4'

loop_
_geom_angle_atom_site_label_1
_geom_angle_atom_site_label_2
_geom_angle_atom_site_label_3
_geom_angle
N1 Os1 C3 91.3(2)
N1 Os1 O1 174.7(2)
C3 Os1 O1 88.4(2)
N1 Os1 C2 84.3(3)
C3 Os1 C2 93.7(3)
O1 Os1 C2 90.5(2)
N1 Os1 C4 93.4(3)
C3 Os1 C4 87.9(3)
O1 Os1 C4 91.9(2)
C2 Os1 C4 177.2(3)
N1 Os1 N8 94.9(2)
C3 Os1 N8 173.8(2)
O1 Os1 N8 85.6(2)
C2 Os1 N8 87.7(2)
C4 Os1 N8 90.9(2)
C24 P1 C30 109.5(3)
C24 P1 C36 110.7(3)
C30 P1 C36 108.2(3)
C24 P1 C18 109.7(3)
C30 P1 C18 108.5(3)
C36 P1 C18 110.1(3)
C1 N1 Os1 137.7(5)
C11 N8 C5 106.4(6)
C11 N8 Os1 122.9(5)
C5 N8 Os1 130.7(5)
C1 N3 N4 122.4(6)
C17 O1 Os1 125.1(4)
C11 O2 C10 105.0(6)
O1 C17 C12 123.4(7)
O1 C17 C16 118.0(8)
C12 C17 C16 118.4(7)
C15 C16 C17 119.8(10)
C14 C15 C16 122.1(10)
C13 C14 C15 119.6(9)
C14 C13 C12 121.9(10)
C17 C12 C13 118.1(8)
C17 C12 C11 121.9(6)
C13 C12 C11 119.9(8)
N8 C11 O2 113.3(7)
N8 C11 C12 128.4(6)
O2 C11 C12 118.3(6)
C10 C5 C6 121.6(7)
C10 C5 N8 106.1(7)
C6 C5 N8 132.3(7)
C5 C6 C7 114.6(10)
C8 C7 C6 122.1(11)
C9 C8 C7 124.0(9)
C8 C9 C10 114.7(10)
O2 C10 C5 109.0(6)
O2 C10 C9 127.9(9)
C5 C10 C9 123.1(10)
N6 C3 Os1 176.5(7)
N5 C2 Os1 173.1(7)
N7 C4 Os1 178.2(8)
N1 C1 N2 120.9(7)
N1 C1 N3 122.7(7)
N2 C1 N3 116.4(6)
C23 C18 C19 120.4(7)
C23 C18 P1 120.1(7)
C19 C18 P1 119.1(6)
C18 C19 C20 119.6(10)
C21 C20 C19 120.1(12)
C22 C21 C20 120.4(9)
C21 C22 C23 121.6(10)
C18 C23 C22 117.8(10)
C29 C24 C25 119.2(7)
C29 C24 P1 121.2(5)
C25 C24 P1 119.6(6)
C26 C25 C24 119.4(8)
C27 C26 C25 121.5(8)
C26 C27 C28 119.5(8)
C29 C28 C27 120.5(8)
C28 C29 C24 119.8(7)
C35 C30 C31 119.8(7)
C35 C30 P1 121.6(5)
C31 C30 P1 118.5(5)
C32 C31 C30 119.3(7)
C33 C32 C31 120.0(7)
C34 C33 C32 120.4(8)
C33 C34 C35 121.2(9)
C30 C35 C34 119.2(8)
C41 C36 C37 118.9(7)
C41 C36 P1 121.5(6)
C37 C36 P1 119.6(5)
C38 C37 C36 120.2(8)
C37 C38 C39 120.9(9)
C40 C39 C38 119.8(8)
C39 C40 C41 120.6(9)
C40 C41 C36 119.6(8)

loop_
_geom_bond_atom_site_label_1
_geom_bond_atom_site_label_2
_geom_bond_distance
Os1 N1 2.011(5)
Os1 C3 2.013(7)
Os1 O1 2.035(4)
Os1 C2 2.057(6)
Os1 C4 2.069(6)
Os1 N8 2.132(5)
P1 C24 1.782(7)
P1 C30 1.794(7)
P1 C36 1.797(7)
P1 C18 1.809(7)
N1 C1 1.318(8)
N8 C11 1.305(9)
N8 C5 1.407(9)
N6 C3 1.149(9)
N5 C2 1.140(9)
N7 C4 1.138(8)
N2 C1 1.323(10)
N3 C1 1.355(9)
N3 N4 1.444(10)
O1 C17 1.313(8)
O2 C11 1.356(8)
O2 C10 1.369(11)
C17 C12 1.415(11)
C17 C16 1.420(11)
C16 C15 1.372(13)
C15 C14 1.370(17)
C14 C13 1.346(16)
C13 C12 1.427(10)
C12 C11 1.429(11)
C5 C10 1.384(11)
C5 C6 1.397(12)
C6 C7 1.405(12)
C7 C8 1.386(19)
C8 C9 1.341(18)
C9 C10 1.407(12)
C18 C23 1.374(11)
C18 C19 1.385(12)
C19 C20 1.387(12)
C20 C21 1.357(18)
C21 C22 1.343(18)
C22 C23 1.407(14)
C24 C29 1.391(10)
C24 C25 1.410(10)
C25 C26 1.367(12)
C26 C27 1.359(13)
C27 C28 1.393(12)
C28 C29 1.370(12)
C30 C35 1.373(11)
C30 C31 1.394(10)
C31 C32 1.382(11)
C32 C33 1.379(13)
C33 C34 1.332(14)
C34 C35 1.393(13)
C36 C41 1.391(11)
C36 C37 1.392(10)
C37 C38 1.361(12)
C38 C39 1.372(14)
C39 C40 1.362(14)
C40 C41 1.385(13)
O3 C43 1.38(2)
